data_4313797
loop_
_publ_author_name
'Kwasi Mitchell'
'Fu Qiang Huang'
'Adam D. McFarland'
'Christy L. Haynes'
'Rebecca C. Somers'
'Richard P. Van Duyne'
'James A. Ibers'

_publ_section_title
;
 The CsLnMSe3 Semiconductors (Ln = Rare-Earth Element, Y; M = Zn, Cd, Hg)
;
_journal_name_full 'Inorganic Chemistry'
_journal_page_first 4109
_journal_page_last 4116
_journal_paper_doi 10.1021/ic020733f
_journal_volume 42
_journal_year 2003
_chemical_formula_sum 'Ce Cs Hg Se3'
_chemical_formula_weight 710.50
_chemical_name_systematic
;
  ?
;
_space_group_IT_number 63
_symmetry_cell_setting orthorhombic
_symmetry_space_group_name_Hall '-C 2c 2'
_symmetry_space_group_name_H-M 'C m c m'
_atom_sites_solution_hydrogens geom
_atom_sites_solution_primary direct
_atom_sites_solution_secondary difmap
_audit_creation_method SHELXL-97
_cell_angle_alpha 90.00
_cell_angle_beta 90.00
_cell_angle_gamma 90.00
_cell_formula_units_Z 4
_cell_length_a 4.3719(5)
_cell_length_b 15.7658(17)
_cell_length_c 11.3166(12)
_cell_measurement_temperature 153(2)
_cell_volume 780.01(15)
_computing_cell_refinement 'SMART version 5.054 (Bruker, 2000)'
_computing_data_collection 'SMART version 5.054 (Bruker, 2000)'
_computing_data_reduction 'SAINT-Plus version 6.22 (Bruker, 2000)'
_computing_molecular_graphics 'SHELXTL-97 (Sheldrick, 1997)'
_computing_publication_material 'SHELXTL-97 (Sheldrick, 1997)'
_computing_structure_refinement 'SHELXL-97 (Sheldrick, 1997)'
_computing_structure_solution 'SHELXS-97 (Sheldrick, 1990)'
_diffrn_ambient_temperature 153(2)
_diffrn_measured_fraction_theta_full 0.966
_diffrn_measured_fraction_theta_max 0.966
_diffrn_measurement_device_type 'Bruker Smart 1000 CCD'
_diffrn_measurement_method \w
_diffrn_radiation_monochromator graphite
_diffrn_radiation_source 'fine-focus sealed tube'
_diffrn_radiation_type MoK\a
_diffrn_radiation_wavelength 0.71073
_diffrn_reflns_av_R_equivalents 0.0390
_diffrn_reflns_av_sigmaI/netI 0.0279
_diffrn_reflns_limit_h_max 5
_diffrn_reflns_limit_h_min -5
_diffrn_reflns_limit_k_max 20
_diffrn_reflns_limit_k_min -20
_diffrn_reflns_limit_l_max 15
_diffrn_reflns_limit_l_min -15
_diffrn_reflns_number 3432
_diffrn_reflns_theta_full 28.70
_diffrn_reflns_theta_max 28.70
_diffrn_reflns_theta_min 2.58
_diffrn_standards_decay_% <2
_diffrn_standards_interval_count none
_diffrn_standards_interval_time none
_diffrn_standards_number none
_exptl_absorpt_coefficient_mu 43.902
_exptl_absorpt_correction_T_max 0.55274
_exptl_absorpt_correction_T_min 0.12251
_exptl_absorpt_correction_type numerical
_exptl_absorpt_process_details 'faces indexed'
_exptl_crystal_colour red
_exptl_crystal_density_diffrn 6.050
_exptl_crystal_density_meas ?
_exptl_crystal_density_method 'not measured'
_exptl_crystal_description needle
_exptl_crystal_F_000 1180
_exptl_crystal_size_max 0.200
_exptl_crystal_size_mid 0.018
_exptl_crystal_size_min 0.014
_refine_diff_density_max 2.346
_refine_diff_density_min -2.406
_refine_diff_density_rms 0.489
_refine_ls_extinction_coef 0.00062(7)
_refine_ls_extinction_expression Fc^*^=kFc[1+0.001xFc^2^\l^3^/sin(2\q)]^-1/4^
_refine_ls_extinction_method SHELXL
_refine_ls_goodness_of_fit_ref 1.134
_refine_ls_hydrogen_treatment mixed
_refine_ls_matrix_type full
_refine_ls_number_parameters 24
_refine_ls_number_reflns 575
_refine_ls_number_restraints 0
_refine_ls_restrained_S_all 1.134
_refine_ls_R_factor_all 0.0309
_refine_ls_R_factor_gt 0.0243
_refine_ls_shift/su_max 0.004
_refine_ls_shift/su_mean 0.000
_refine_ls_structure_factor_coef Fsqd
_refine_ls_weighting_details
; calc
  [1.00000+0.00000exp(0.00(sin\q/\l)^2^)]/
    [\s^2^(Fo^2^)+0.0000+0.0000*P+(0.0300P)^2^+0.0000sin\q/\l]
  where P = 1.00000Fo^2^ + 0.00000Fc^2^
;
_refine_ls_weighting_scheme calc
_refine_ls_wR_factor_gt 0.0527
_refine_ls_wR_factor_ref 0.0560
_reflns_number_gt 514
_reflns_number_total 575
_reflns_threshold_expression >2sigma(I)
_cod_data_source_file ic020733f_10.cif
_cod_data_source_block CsCeHgSe3
_cod_depositor_comments
;
The following automatic conversions were performed:

'_exptl_crystal_density_meas' value 'not measured' was changed to '?'
- the value is perceived as not measured.

Automatic conversion script
Id: cif_fix_values 3008 2015-01-20 13:52:24Z robertas 
;
_cod_database_code 4313797

loop_
_symmetry_equiv_pos_as_xyz
'x, y, z'
'-x, -y, z+1/2'
'-x, y, -z+1/2'
'x, -y, -z'
'x+1/2, y+1/2, z'
'-x+1/2, -y+1/2, z+1/2'
'-x+1/2, y+1/2, -z+1/2'
'x+1/2, -y+1/2, -z'
'-x, -y, -z'
'x, y, -z-1/2'
'x, -y, z-1/2'
'-x, y, z'
'-x+1/2, -y+1/2, -z'
'x+1/2, y+1/2, -z-1/2'
'x+1/2, -y+1/2, z-1/2'
'-x+1/2, y+1/2, z'

loop_
_atom_site_label
_atom_site_type_symbol
_atom_site_fract_x
_atom_site_fract_y
_atom_site_fract_z
_atom_site_U_iso_or_equiv
_atom_site_adp_type
_atom_site_occupancy
_atom_site_symmetry_multiplicity
_atom_site_calc_flag
_atom_site_refinement_flags
_atom_site_disorder_assembly
_atom_site_disorder_group
Hg1 Hg 0.0000 0.45588(3) 0.2500 0.01211(16) Uani 1 4 d S . .
Ce1 Ce 0.0000 0.0000 0.0000 0.00880(18) Uani 1 4 d S . .
Cs1 Cs 0.0000 0.74296(5) 0.2500 0.0152(2) Uani 1 4 d S . .
Se1 Se 0.0000 0.37457(5) 0.05048(8) 0.0102(2) Uani 1 2 d S . .
Se2 Se 0.0000 0.06201(8) 0.2500 0.0087(2) Uani 1 4 d S . .

loop_
_atom_site_aniso_label
_atom_site_aniso_U_11
_atom_site_aniso_U_22
_atom_site_aniso_U_33
_atom_site_aniso_U_23
_atom_site_aniso_U_13
_atom_site_aniso_U_12
Hg1 0.0130(3) 0.0145(3) 0.0088(2) 0.000 0.000 0.000
Ce1 0.0075(3) 0.0112(3) 0.0077(3) 0.0000(2) 0.000 0.000
Cs1 0.0135(4) 0.0108(4) 0.0215(5) 0.000 0.000 0.000
Se1 0.0111(4) 0.0091(4) 0.0103(4) -0.0007(3) 0.000 0.000
Se2 0.0084(5) 0.0098(6) 0.0079(5) 0.000 0.000 0.000

loop_
_atom_type_symbol
_atom_type_description
_atom_type_scat_dispersion_real
_atom_type_scat_dispersion_imag
_atom_type_scat_source
Se Se -0.0929 2.2259 'International Tables Vol C Tables 4.2.6.8 and 6.1.1.4'
Cs Cs -0.3680 2.1192 'International Tables Vol C Tables 4.2.6.8 and 6.1.1.4'
Ce Ce -0.2486 2.6331 'International Tables Vol C Tables 4.2.6.8 and 6.1.1.4'
Hg Hg -2.3894 9.2266 'International Tables Vol C Tables 4.2.6.8 and 6.1.1.4'

loop_
_geom_angle_atom_site_label_1
_geom_angle_atom_site_label_2
_geom_angle_atom_site_label_3
_geom_angle
_geom_angle_site_symmetry_1
_geom_angle_site_symmetry_3
_geom_angle_publ_flag
Se1 Hg1 Se1 120.83(4) . 10_556 ?
Se1 Hg1 Se2 107.463(13) . 5 ?
Se1 Hg1 Se2 107.463(13) 10_556 5 ?
Se1 Hg1 Se2 107.463(13) . 5_455 ?
Se1 Hg1 Se2 107.463(13) 10_556 5_455 ?
Se2 Hg1 Se2 105.14(4) 5 5_455 ?
Se1 Hg1 Ce1 140.332(10) . 6 ?
Se1 Hg1 Ce1 54.465(14) 10_556 6 ?
Se2 Hg1 Ce1 53.655(7) 5 6 ?
Se2 Hg1 Ce1 111.131(16) 5_455 6 ?
Se1 Hg1 Ce1 54.465(14) . 5_455 ?
Se1 Hg1 Ce1 140.332(10) 10_556 5_455 ?
Se2 Hg1 Ce1 111.131(16) 5 5_455 ?
Se2 Hg1 Ce1 53.655(7) 5_455 5_455 ?
Ce1 Hg1 Ce1 157.983(15) 6 5_455 ?
Se1 Hg1 Ce1 140.332(10) . 6_455 ?
Se1 Hg1 Ce1 54.465(14) 10_556 6_455 ?
Se2 Hg1 Ce1 111.131(16) 5 6_455 ?
Se2 Hg1 Ce1 53.655(7) 5_455 6_455 ?
Ce1 Hg1 Ce1 73.763(9) 6 6_455 ?
Ce1 Hg1 Ce1 101.928(9) 5_455 6_455 ?
Se1 Hg1 Ce1 54.465(14) . 5 ?
Se1 Hg1 Ce1 140.332(10) 10_556 5 ?
Se2 Hg1 Ce1 53.655(7) 5 5 ?
Se2 Hg1 Ce1 111.131(16) 5_455 5 ?
Ce1 Hg1 Ce1 101.928(9) 6 5 ?
Ce1 Hg1 Ce1 73.763(9) 5_455 5 ?
Ce1 Hg1 Ce1 157.983(15) 6_455 5 ?
Se1 Hg1 Cs1 65.560(17) . 5_445 ?
Se1 Hg1 Cs1 65.560(17) 10_556 5_445 ?
Se2 Hg1 Cs1 160.50(2) 5 5_445 ?
Se2 Hg1 Cs1 94.36(2) 5_455 5_445 ?
Ce1 Hg1 Cs1 119.177(9) 6 5_445 ?
Ce1 Hg1 Cs1 80.359(7) 5_455 5_445 ?
Ce1 Hg1 Cs1 80.359(7) 6_455 5_445 ?
Ce1 Hg1 Cs1 119.177(9) 5 5_445 ?
Se1 Hg1 Cs1 65.560(17) . 5_545 ?
Se1 Hg1 Cs1 65.560(17) 10_556 5_545 ?
Se2 Hg1 Cs1 94.36(2) 5 5_545 ?
Se2 Hg1 Cs1 160.50(2) 5_455 5_545 ?
Ce1 Hg1 Cs1 80.359(7) 6 5_545 ?
Ce1 Hg1 Cs1 119.177(9) 5_455 5_545 ?
Ce1 Hg1 Cs1 119.177(9) 6_455 5_545 ?
Ce1 Hg1 Cs1 80.359(7) 5 5_545 ?
Cs1 Hg1 Cs1 66.142(16) 5_445 5_545 ?
Se1 Hg1 Cs1 119.59(2) . . ?
Se1 Hg1 Cs1 119.59(2) 10_556 . ?
Se2 Hg1 Cs1 52.57(2) 5 . ?
Se2 Hg1 Cs1 52.57(2) 5_455 . ?
Ce1 Hg1 Cs1 78.991(7) 6 . ?
Ce1 Hg1 Cs1 78.991(7) 5_455 . ?
Ce1 Hg1 Cs1 78.991(7) 6_455 . ?
Ce1 Hg1 Cs1 78.991(7) 5 . ?
Cs1 Hg1 Cs1 146.929(8) 5_445 . ?
Cs1 Hg1 Cs1 146.929(8) 5_545 . ?
Se2 Ce1 Se2 180.0 9 . ?
Se2 Ce1 Se1 92.02(2) 9 13 ?
Se2 Ce1 Se1 87.98(2) . 13 ?
Se2 Ce1 Se1 87.98(2) 9 5_445 ?
Se2 Ce1 Se1 92.02(2) . 5_445 ?
Se1 Ce1 Se1 180.00(4) 13 5_445 ?
Se2 Ce1 Se1 92.02(2) 9 13_455 ?
Se2 Ce1 Se1 87.98(2) . 13_455 ?
Se1 Ce1 Se1 93.45(3) 13 13_455 ?
Se1 Ce1 Se1 86.55(3) 5_445 13_455 ?
Se2 Ce1 Se1 87.98(2) 9 5_545 ?
Se2 Ce1 Se1 92.02(2) . 5_545 ?
Se1 Ce1 Se1 86.55(3) 13 5_545 ?
Se1 Ce1 Se1 93.45(3) 5_445 5_545 ?
Se1 Ce1 Se1 180.00(4) 13_455 5_545 ?
Se2 Ce1 Hg1 132.205(15) 9 5_545 ?
Se2 Ce1 Hg1 47.795(15) . 5_545 ?
Se1 Ce1 Hg1 80.597(17) 13 5_545 ?
Se1 Ce1 Hg1 99.403(17) 5_445 5_545 ?
Se1 Ce1 Hg1 135.276(17) 13_455 5_545 ?
Se1 Ce1 Hg1 44.724(17) 5_545 5_545 ?
Se2 Ce1 Hg1 47.795(15) 9 13_455 ?
Se2 Ce1 Hg1 132.205(15) . 13_455 ?
Se1 Ce1 Hg1 99.403(17) 13 13_455 ?
Se1 Ce1 Hg1 80.597(17) 5_445 13_455 ?
Se1 Ce1 Hg1 44.724(17) 13_455 13_455 ?
Se1 Ce1 Hg1 135.276(17) 5_545 13_455 ?
Hg1 Ce1 Hg1 180.000(14) 5_545 13_455 ?
Se2 Ce1 Hg1 132.205(15) 9 5_445 ?
Se2 Ce1 Hg1 47.795(15) . 5_445 ?
Se1 Ce1 Hg1 135.276(17) 13 5_445 ?
Se1 Ce1 Hg1 44.724(17) 5_445 5_445 ?
Se1 Ce1 Hg1 80.597(17) 13_455 5_445 ?
Se1 Ce1 Hg1 99.403(17) 5_545 5_445 ?
Hg1 Ce1 Hg1 73.763(9) 5_545 5_445 ?
Hg1 Ce1 Hg1 106.237(9) 13_455 5_445 ?
Se2 Ce1 Hg1 47.795(15) 9 13 ?
Se2 Ce1 Hg1 132.205(15) . 13 ?
Se1 Ce1 Hg1 44.724(17) 13 13 ?
Se1 Ce1 Hg1 135.276(17) 5_445 13 ?
Se1 Ce1 Hg1 99.403(17) 13_455 13 ?
Se1 Ce1 Hg1 80.597(17) 5_545 13 ?
Hg1 Ce1 Hg1 106.237(9) 5_545 13 ?
Hg1 Ce1 Hg1 73.763(9) 13_455 13 ?
Hg1 Ce1 Hg1 180.000(14) 5_445 13 ?
Se2 Ce1 Cs1 105.86(2) 9 1_545 ?
Se2 Ce1 Cs1 74.14(2) . 1_545 ?
Se1 Ce1 Cs1 130.461(14) 13 1_545 ?
Se1 Ce1 Cs1 49.539(14) 5_445 1_545 ?
Se1 Ce1 Cs1 130.461(14) 13_455 1_545 ?
Se1 Ce1 Cs1 49.539(14) 5_545 1_545 ?
Hg1 Ce1 Cs1 53.043(8) 5_545 1_545 ?
Hg1 Ce1 Cs1 126.957(8) 13_455 1_545 ?
Hg1 Ce1 Cs1 53.043(8) 5_445 1_545 ?
Hg1 Ce1 Cs1 126.957(8) 13 1_545 ?
Se2 Ce1 Cs1 74.14(2) 9 9_565 ?
Se2 Ce1 Cs1 105.86(2) . 9_565 ?
Se1 Ce1 Cs1 49.539(14) 13 9_565 ?
Se1 Ce1 Cs1 130.461(14) 5_445 9_565 ?
Se1 Ce1 Cs1 49.539(14) 13_455 9_565 ?
Se1 Ce1 Cs1 130.461(14) 5_545 9_565 ?
Hg1 Ce1 Cs1 126.957(8) 5_545 9_565 ?
Hg1 Ce1 Cs1 53.043(8) 13_455 9_565 ?
Hg1 Ce1 Cs1 126.957(8) 5_445 9_565 ?
Hg1 Ce1 Cs1 53.043(8) 13 9_565 ?
Cs1 Ce1 Cs1 180.000(10) 1_545 9_565 ?
Se2 Cs1 Se2 74.92(3) 5_455 5 ?
Se2 Cs1 Se1 142.225(15) 5_455 14_556 ?
Se2 Cs1 Se1 94.837(15) 5 14_556 ?
Se2 Cs1 Se1 94.837(15) 5_455 14_456 ?
Se2 Cs1 Se1 142.225(15) 5 14_456 ?
Se1 Cs1 Se1 70.965(19) 14_556 14_456 ?
Se2 Cs1 Se1 94.837(14) 5_455 5_455 ?
Se2 Cs1 Se1 142.225(15) 5 5_455 ?
Se1 Cs1 Se1 113.13(3) 14_556 5_455 ?
Se1 Cs1 Se1 73.68(3) 14_456 5_455 ?
Se2 Cs1 Se1 142.225(15) 5_455 5 ?
Se2 Cs1 Se1 94.837(15) 5 5 ?
Se1 Cs1 Se1 73.68(3) 14_556 5 ?
Se1 Cs1 Se1 113.13(3) 14_456 5 ?
Se1 Cs1 Se1 70.965(19) 5_455 5 ?
Se2 Cs1 Se1 67.678(15) 5_455 9_565 ?
Se2 Cs1 Se1 67.678(15) 5 9_565 ?
Se1 Cs1 Se1 142.196(13) 14_556 9_565 ?
Se1 Cs1 Se1 142.196(12) 14_456 9_565 ?
Se1 Cs1 Se1 74.763(19) 5_455 9_565 ?
Se1 Cs1 Se1 74.763(19) 5 9_565 ?
Se2 Cs1 Se1 67.678(15) 5_455 2_565 ?
Se2 Cs1 Se1 67.678(15) 5 2_565 ?
Se1 Cs1 Se1 74.763(19) 14_556 2_565 ?
Se1 Cs1 Se1 74.763(19) 14_456 2_565 ?
Se1 Cs1 Se1 142.196(12) 5_455 2_565 ?
Se1 Cs1 Se1 142.196(12) 5 2_565 ?
Se1 Cs1 Se1 122.83(3) 9_565 2_565 ?
Se2 Cs1 Hg1 175.609(19) 5_455 5 ?
Se2 Cs1 Hg1 109.467(15) 5 5 ?
Se1 Cs1 Hg1 38.878(14) 14_556 5 ?
Se1 Cs1 Hg1 81.663(18) 14_456 5 ?
Se1 Cs1 Hg1 81.663(18) 5_455 5 ?
Se1 Cs1 Hg1 38.878(14) 5 5 ?
Se1 Cs1 Hg1 113.639(13) 9_565 5 ?
Se1 Cs1 Hg1 113.639(13) 2_565 5 ?
Se2 Cs1 Hg1 109.467(15) 5_455 5_455 ?
Se2 Cs1 Hg1 175.609(19) 5 5_455 ?
Se1 Cs1 Hg1 81.663(18) 14_556 5_455 ?
Se1 Cs1 Hg1 38.878(14) 14_456 5_455 ?
Se1 Cs1 Hg1 38.878(14) 5_455 5_455 ?
Se1 Cs1 Hg1 81.663(18) 5 5_455 ?
Se1 Cs1 Hg1 113.639(13) 9_565 5_455 ?
Se1 Cs1 Hg1 113.639(13) 2_565 5_455 ?
Hg1 Cs1 Hg1 66.142(16) 5 5_455 ?
Se2 Cs1 Cs1 127.462(15) 5_455 1_655 ?
Se2 Cs1 Cs1 52.538(15) 5 1_655 ?
Se1 Cs1 Cs1 54.517(10) 14_556 1_655 ?
Se1 Cs1 Cs1 125.483(10) 14_456 1_655 ?
Se1 Cs1 Cs1 125.483(10) 5_455 1_655 ?
Se1 Cs1 Cs1 54.517(10) 5 1_655 ?
Se1 Cs1 Cs1 90.0 9_565 1_655 ?
Se1 Cs1 Cs1 90.0 2_565 1_655 ?
Hg1 Cs1 Cs1 56.929(8) 5 1_655 ?
Hg1 Cs1 Cs1 123.071(8) 5_455 1_655 ?
Se2 Cs1 Cs1 52.538(15) 5_455 1_455 ?
Se2 Cs1 Cs1 127.462(15) 5 1_455 ?
Se1 Cs1 Cs1 125.483(10) 14_556 1_455 ?
Se1 Cs1 Cs1 54.517(10) 14_456 1_455 ?
Se1 Cs1 Cs1 54.517(10) 5_455 1_455 ?
Se1 Cs1 Cs1 125.483(10) 5 1_455 ?
Se1 Cs1 Cs1 90.0 9_565 1_455 ?
Se1 Cs1 Cs1 90.0 2_565 1_455 ?
Hg1 Cs1 Cs1 123.071(8) 5 1_455 ?
Hg1 Cs1 Cs1 56.929(8) 5_455 1_455 ?
Cs1 Cs1 Cs1 180.00(4) 1_655 1_455 ?
Hg1 Se1 Ce1 80.81(2) . 5 ?
Hg1 Se1 Ce1 80.81(2) . 5_455 ?
Ce1 Se1 Ce1 93.45(3) 5 5_455 ?
Hg1 Se1 Cs1 75.56(2) . 5_545 ?
Ce1 Se1 Cs1 93.117(13) 5 5_545 ?
Ce1 Se1 Cs1 154.10(3) 5_455 5_545 ?
Hg1 Se1 Cs1 75.56(2) . 5_445 ?
Ce1 Se1 Cs1 154.10(3) 5 5_445 ?
Ce1 Se1 Cs1 93.117(13) 5_455 5_445 ?
Cs1 Se1 Cs1 70.965(19) 5_545 5_445 ?
Hg1 Se1 Cs1 179.00(3) . 9_565 ?
Ce1 Se1 Cs1 98.51(2) 5 9_565 ?
Ce1 Se1 Cs1 98.51(2) 5_455 9_565 ?
Cs1 Se1 Cs1 105.237(19) 5_545 9_565 ?
Cs1 Se1 Cs1 105.237(19) 5_445 9_565 ?
Hg1 Se2 Hg1 105.14(4) 5_445 5_545 ?
Hg1 Se2 Ce1 78.549(19) 5_445 . ?
Hg1 Se2 Ce1 78.549(19) 5_545 . ?
Hg1 Se2 Ce1 78.549(19) 5_445 2 ?
Hg1 Se2 Ce1 78.549(19) 5_545 2 ?
Ce1 Se2 Ce1 141.87(4) . 2 ?
Hg1 Se2 Cs1 164.89(3) 5_445 5_545 ?
Hg1 Se2 Cs1 89.970(16) 5_545 5_545 ?
Ce1 Se2 Cs1 105.026(15) . 5_545 ?
Ce1 Se2 Cs1 105.026(15) 2 5_545 ?
Hg1 Se2 Cs1 89.970(16) 5_445 5_445 ?
Hg1 Se2 Cs1 164.89(3) 5_545 5_445 ?
Ce1 Se2 Cs1 105.026(15) . 5_445 ?
Ce1 Se2 Cs1 105.026(15) 2 5_445 ?
Cs1 Se2 Cs1 74.92(3) 5_545 5_445 ?

loop_
_geom_bond_atom_site_label_1
_geom_bond_atom_site_label_2
_geom_bond_distance
_geom_bond_site_symmetry_2
_geom_bond_publ_flag
Hg1 Se1 2.5964(9) . ?
Hg1 Se1 2.5964(9) 10_556 ?
Hg1 Se2 2.7528(8) 5 ?
Hg1 Se2 2.7528(8) 5_455 ?
Hg1 Ce1 3.6423(3) 6 ?
Hg1 Ce1 3.6423(3) 5_455 ?
Hg1 Ce1 3.6423(3) 6_455 ?
Hg1 Ce1 3.6423(3) 5 ?
Hg1 Cs1 4.0059(8) 5_445 ?
Hg1 Cs1 4.0059(8) 5_545 ?
Hg1 Cs1 4.5259(10) . ?
Ce1 Se2 2.9933(5) 9 ?
Ce1 Se2 2.9933(5) . ?
Ce1 Se1 3.0025(6) 13 ?
Ce1 Se1 3.0025(6) 5_445 ?
Ce1 Se1 3.0025(6) 13_455 ?
Ce1 Se1 3.0025(6) 5_545 ?
Ce1 Hg1 3.6423(3) 5_545 ?
Ce1 Hg1 3.6423(3) 13_455 ?
Ce1 Hg1 3.6423(3) 5_445 ?
Ce1 Hg1 3.6423(3) 13 ?
Ce1 Cs1 4.9423(7) 1_545 ?
Ce1 Cs1 4.9423(7) 9_565 ?
Cs1 Se2 3.5939(12) 5_455 ?
Cs1 Se2 3.5939(12) 5 ?
Cs1 Se1 3.7659(9) 14_556 ?
Cs1 Se1 3.7659(9) 14_456 ?
Cs1 Se1 3.7659(9) 5_455 ?
Cs1 Se1 3.7659(9) 5 ?
Cs1 Se1 3.8725(10) 9_565 ?
Cs1 Se1 3.8725(10) 2_565 ?
Cs1 Hg1 4.0059(8) 5 ?
Cs1 Hg1 4.0059(8) 5_455 ?
Cs1 Cs1 4.3719(5) 1_655 ?
Cs1 Cs1 4.3719(5) 1_455 ?
Se1 Ce1 3.0025(6) 5 ?
Se1 Ce1 3.0025(6) 5_455 ?
Se1 Cs1 3.7659(9) 5_545 ?
Se1 Cs1 3.7659(9) 5_445 ?
Se1 Cs1 3.8725(10) 9_565 ?
Se2 Hg1 2.7528(8) 5_445 ?
Se2 Hg1 2.7528(8) 5_545 ?
Se2 Ce1 2.9933(5) 2 ?
Se2 Cs1 3.5939(12) 5_545 ?
Se2 Cs1 3.5939(12) 5_445 ?
